data_7024467
loop_
_publ_author_name
'Li, Jingqiu'
'Li, Fuwei'
'Koh, Lip Lin'
'Hor, T. S. Andy'

_publ_section_title
;
 [Pt2(mu-SAz)(mu-S)]2+ (SAz = azolium thiolate) dication as an unusual
 source for quadruply bridging sulfide in [Ag2Pt2(mu-SAz)(mu4-S)]3+.
;
_journal_issue 9
_journal_name_full 'Dalton transactions (Cambridge, England : 2003)'
_journal_page_first 2441
_journal_page_last 2448
_journal_paper_doi 10.1039/b917404d
_journal_volume 39
_journal_year 2010
_chemical_formula_sum 'C81 H79 Cl2 F12 N2 O P6 Pt2 S2'
_chemical_formula_weight 2035.48
_chemical_name_systematic
;
?
;
_space_group_IT_number 12
_symmetry_cell_setting monoclinic
_symmetry_space_group_name_Hall '-C 2y'
_symmetry_space_group_name_H-M 'C 1 2/m 1'
_atom_sites_solution_hydrogens geom
_atom_sites_solution_primary direct
_atom_sites_solution_secondary difmap
_audit_creation_method SHELXL-97
_cell_angle_alpha 90.00
_cell_angle_beta 128.777(4)
_cell_angle_gamma 90.00
_cell_formula_units_Z 4
_cell_length_a 26.895(11)
_cell_length_b 26.387(11)
_cell_length_c 17.812(7)
_cell_measurement_reflns_used 1285
_cell_measurement_temperature 295(2)
_cell_measurement_theta_max 18.56
_cell_measurement_theta_min 2.29
_cell_volume 9855(7)
_computing_cell_refinement 'Bruker SMART'
_computing_data_collection 'Bruker SMART'
_computing_data_reduction 'Bruker SAINT'
_computing_molecular_graphics 'Bruker SHELXTL'
_computing_publication_material 'Bruker SHELXTL'
_computing_structure_refinement 'SHELXL-97 (Sheldrick, 1997)'
_computing_structure_solution 'SHELXS-97 (Sheldrick, 1990)'
_diffrn_ambient_temperature 295(2)
_diffrn_measured_fraction_theta_full 0.998
_diffrn_measured_fraction_theta_max 0.998
_diffrn_measurement_device_type 'CCD area detector'
_diffrn_measurement_method 'phi and omega scans'
_diffrn_radiation_monochromator graphite
_diffrn_radiation_source 'fine-focus sealed tube'
_diffrn_radiation_type MoK\a
_diffrn_radiation_wavelength 0.71073
_diffrn_reflns_av_R_equivalents 0.1421
_diffrn_reflns_av_sigmaI/netI 0.1719
_diffrn_reflns_limit_h_max 30
_diffrn_reflns_limit_h_min -30
_diffrn_reflns_limit_k_max 29
_diffrn_reflns_limit_k_min -30
_diffrn_reflns_limit_l_max 20
_diffrn_reflns_limit_l_min -18
_diffrn_reflns_number 20848
_diffrn_reflns_theta_full 24.00
_diffrn_reflns_theta_max 24.00
_diffrn_reflns_theta_min 1.38
_exptl_absorpt_coefficient_mu 3.091
_exptl_absorpt_correction_T_max 0.5769
_exptl_absorpt_correction_T_min 0.2174
_exptl_absorpt_correction_type multi-scan
_exptl_absorpt_process_details 'Sadabs, (Sheldrick 2001)'
_exptl_crystal_colour Colourless
_exptl_crystal_density_diffrn 1.372
_exptl_crystal_density_meas ?
_exptl_crystal_density_method 'not measured'
_exptl_crystal_description Block
_exptl_crystal_F_000 4028
_exptl_crystal_size_max 0.20
_exptl_crystal_size_mid 0.20
_exptl_crystal_size_min 0.20
_refine_diff_density_max 1.782
_refine_diff_density_min -1.297
_refine_diff_density_rms 0.240
_refine_ls_extinction_method none
_refine_ls_goodness_of_fit_ref 0.910
_refine_ls_hydrogen_treatment constr
_refine_ls_matrix_type full
_refine_ls_number_parameters 400
_refine_ls_number_reflns 7920
_refine_ls_number_restraints 426
_refine_ls_restrained_S_all 0.899
_refine_ls_R_factor_all 0.2250
_refine_ls_R_factor_gt 0.0989
_refine_ls_shift/su_max 0.002
_refine_ls_shift/su_mean 0.000
_refine_ls_structure_factor_coef Fsqd
_refine_ls_weighting_details 'calc w=1/[\s^2^(Fo^2^)+(0.2000P)^2^+0.0000P] where P=(Fo^2^+2Fc^2^)/3'
_refine_ls_weighting_scheme calc
_refine_ls_wR_factor_gt 0.2612
_refine_ls_wR_factor_ref 0.3324
_reflns_number_gt 3188
_reflns_number_total 7920
_reflns_threshold_expression >2sigma(I)
_cod_data_source_file b917404d.txt
_cod_data_source_block 6393
_cod_depositor_comments
;
The following automatic conversions were performed:

'_symmetry_cell_setting' value 'Monoclinic' changed to 'monoclinic'
according to /home/saulius/struct/CIF-dictionaries/cif_core.dic
dictionary named 'cif_core.dic' version 2.4.2 from
2011-04-26.

'_exptl_absorpt_correction_type' value 'Multi-scan'
changed to 'multi-scan' according to
/home/saulius/struct/CIF-dictionaries/cif_core.dic dictionary named
'cif_core.dic' version 2.4.2 from 2011-04-26.

Automatic conversion script
Id: cif_fix_values 1891 2012-01-12 08:04:46Z andrius 

The following automatic conversions were performed:

'_exptl_crystal_density_meas' value 'Not Measured' was changed to '?'
- the value is perceived as not measured.

Automatic conversion script
Id: cif_fix_values 3008 2015-01-20 13:52:24Z robertas 
;
_cod_original_sg_symbol_H-M C2/m
_cod_database_code 7024467

loop_
_symmetry_equiv_pos_as_xyz
'x, y, z'
'-x, y, -z'
'x+1/2, y+1/2, z'
'-x+1/2, y+1/2, -z'
'-x, -y, -z'
'x, -y, z'
'-x+1/2, -y+1/2, -z'
'x+1/2, -y+1/2, z'

loop_
_atom_site_label
_atom_site_type_symbol
_atom_site_fract_x
_atom_site_fract_y
_atom_site_fract_z
_atom_site_U_iso_or_equiv
_atom_site_adp_type
_atom_site_occupancy
_atom_site_symmetry_multiplicity
_atom_site_calc_flag
_atom_site_refinement_flags
_atom_site_disorder_assembly
_atom_site_disorder_group
Pt1 Pt 0.08008(3) 0.27687(4) 0.08859(6) 0.0718(4) Uani 1 1 d . . .
S1 S 0.0096(3) 0.2971(3) -0.0774(4) 0.0818(19) Uani 1 1 d D . .
P1 P 0.1413(3) 0.2561(3) 0.2493(4) 0.0775(18) Uani 1 1 d . . .
P2 P 0.1528(3) 0.2565(3) 0.0661(4) 0.0805(19) Uani 1 1 d . . .
C1X C 0.012(4) 0.3658(6) -0.095(4) 0.086(10) Uiso 0.50 1 d PD A 2
H1X1 H -0.0171 0.3735 -0.1627 0.128 Uiso 0.50 1 calc PR A 2
H1X2 H 0.0542 0.3756 -0.0688 0.128 Uiso 0.50 1 calc PR A 2
H1X3 H -0.0010 0.3842 -0.0630 0.128 Uiso 0.50 1 calc PR A 2
C1 C 0.006(4) 0.3671(5) -0.084(4) 0.086(10) Uiso 0.50 1 d PD A -1
H1X H -0.0188 0.3803 -0.0661 0.103 Uiso 0.50 1 calc PR A -1
H1Y H 0.0484 0.3816 -0.0427 0.103 Uiso 0.50 1 calc PR A -1
C2 C -0.026(3) 0.379(2) -0.188(4) 0.14(2) Uiso 0.50 1 d PD A -1
H2X H -0.0169 0.3508 -0.2133 0.164 Uiso 0.50 1 calc PR A -1
H2Y H -0.0716 0.3788 -0.2223 0.164 Uiso 0.50 1 calc PR A -1
C6 C 0.023(3) 0.5636(18) -0.174(4) 0.200 Uiso 0.50 1 d PD A -1
H6A H 0.0484 0.5817 -0.1852 0.300 Uiso 0.50 1 calc PR A -1
H6B H 0.0419 0.5656 -0.1069 0.300 Uiso 0.50 1 calc PR A -1
H6C H -0.0192 0.5784 -0.2117 0.300 Uiso 0.50 1 calc PR A -1
N1 N -0.009(2) 0.4259(18) -0.209(4) 0.200 Uiso 0.50 1 d PGD A -1
C3 C 0.016(2) 0.431(2) -0.260(3) 0.200 Uiso 0.50 1 d PGD A -1
H3 H 0.0202 0.4055 -0.2908 0.240 Uiso 0.50 1 calc PR A -1
C4 C 0.032(2) 0.483(2) -0.256(3) 0.200 Uiso 0.50 1 d PGD A -1
H4 H 0.0490 0.4970 -0.2829 0.240 Uiso 0.50 1 calc PR A -1
N2 N 0.0175(14) 0.5096(16) -0.202(2) 0.200 Uiso 0.50 1 d PGD A -1
C5 C -0.008(2) 0.474(2) -0.173(3) 0.200 Uiso 0.50 1 d PGD A -1
H5 H -0.0210 0.4817 -0.1373 0.240 Uiso 0.50 1 calc PR A -1
C1A C 0.1042(3) 0.2700(3) 0.3020(5) 0.084(7) Uani 1 1 d GU A .
C2A C 0.0546(3) 0.2399(3) 0.2813(6) 0.087(7) Uani 1 1 d GU . .
H2A H 0.0399 0.2129 0.2387 0.104 Uiso 1 1 calc R A .
C3A C 0.0269(4) 0.2502(4) 0.3244(6) 0.112(9) Uani 1 1 d GU A .
H3A H -0.0063 0.2301 0.3106 0.135 Uiso 1 1 calc R . .
C4A C 0.0488(4) 0.2906(4) 0.3881(7) 0.151(13) Uani 1 1 d GU . .
H4A H 0.0303 0.2975 0.4169 0.182 Uiso 1 1 calc R A .
C5A C 0.0984(4) 0.3207(4) 0.4087(6) 0.153(13) Uani 1 1 d GU A .
H5A H 0.1131 0.3477 0.4513 0.184 Uiso 1 1 calc R . .
C6A C 0.1261(4) 0.3104(3) 0.3657(5) 0.127(10) Uani 1 1 d GU . .
H6A1 H 0.1593 0.3305 0.3795 0.152 Uiso 1 1 calc R A .
C1B C 0.1570(3) 0.1917(2) 0.2732(4) 0.099(8) Uani 1 1 d GU A .
C2B C 0.1281(3) 0.1576(2) 0.1971(5) 0.118(9) Uani 1 1 d GU . .
H2B1 H 0.1037 0.1694 0.1341 0.141 Uiso 1 1 calc R A .
C3B C 0.1356(4) 0.1057(2) 0.2152(6) 0.120(10) Uani 1 1 d GU A .
H3B H 0.1163 0.0829 0.1643 0.144 Uiso 1 1 calc R . .
C4B C 0.1720(4) 0.0880(2) 0.3093(6) 0.164(14) Uani 1 1 d GU . .
H4B H 0.1770 0.0534 0.3214 0.197 Uiso 1 1 calc R A .
C5B C 0.2009(4) 0.1222(3) 0.3854(6) 0.158(13) Uani 1 1 d GU A .
H5B H 0.2252 0.1103 0.4484 0.190 Uiso 1 1 calc R . .
C6B C 0.1934(3) 0.1740(3) 0.3674(5) 0.112(9) Uani 1 1 d GU . .
H6B1 H 0.2127 0.1968 0.4183 0.134 Uiso 1 1 calc R A .
C1C C 0.2132(3) 0.2912(2) 0.3193(4) 0.074(6) Uani 1 1 d GU A .
C2C C 0.2726(3) 0.2723(3) 0.3958(3) 0.090(7) Uani 1 1 d GU . .
H2C H 0.2774 0.2381 0.4114 0.108 Uiso 1 1 calc R A .
C3C C 0.3250(3) 0.3046(3) 0.4488(4) 0.110(9) Uani 1 1 d GU A .
H3C H 0.3647 0.2919 0.5000 0.132 Uiso 1 1 calc R . .
C4C C 0.3178(3) 0.3557(3) 0.4255(5) 0.113(9) Uani 1 1 d GU . .
H4C H 0.3528 0.3773 0.4610 0.135 Uiso 1 1 calc R A .
C5C C 0.2583(4) 0.3746(3) 0.3491(5) 0.134(11) Uani 1 1 d GU A .
H5C H 0.2536 0.4089 0.3335 0.161 Uiso 1 1 calc R . .
C6C C 0.2060(3) 0.3424(2) 0.2960(5) 0.093(7) Uani 1 1 d GU . .
H6C1 H 0.1663 0.3550 0.2449 0.111 Uiso 1 1 calc R A .
C1D C 0.2356(2) 0.2441(2) 0.1697(3) 0.081(7) Uani 1 1 d GU A .
C2D C 0.2492(2) 0.1958(2) 0.2094(4) 0.092(7) Uani 1 1 d GU . .
H2D H 0.2165 0.1723 0.1846 0.110 Uiso 1 1 calc R A .
C3D C 0.3116(3) 0.1827(3) 0.2862(4) 0.112(9) Uani 1 1 d GU A .
H3D H 0.3207 0.1504 0.3128 0.135 Uiso 1 1 calc R . .
C4D C 0.3604(2) 0.2178(3) 0.3233(4) 0.126(10) Uani 1 1 d GU . .
H4D H 0.4021 0.2090 0.3746 0.151 Uiso 1 1 calc R A .
C5D C 0.3468(2) 0.2661(3) 0.2835(4) 0.108(9) Uani 1 1 d GU A .
H5D H 0.3794 0.2896 0.3083 0.130 Uiso 1 1 calc R . .
C6D C 0.2844(2) 0.2792(3) 0.2067(4) 0.101(8) Uani 1 1 d GU . .
H6D H 0.2753 0.3115 0.1801 0.121 Uiso 1 1 calc R A .
C1E C 0.1296(3) 0.2023(3) -0.0084(4) 0.092(7) Uani 1 1 d GU A .
C2E C 0.1704(3) 0.1846(3) -0.0255(4) 0.092(7) Uani 1 1 d GU . .
H2E H 0.2088 0.2011 0.0018 0.111 Uiso 1 1 calc R A .
C3E C 0.1537(4) 0.1423(3) -0.0835(5) 0.129(11) Uani 1 1 d GU A .
H3E H 0.1810 0.1305 -0.0950 0.154 Uiso 1 1 calc R . .
C4E C 0.0962(4) 0.1177(3) -0.1243(5) 0.140(12) Uani 1 1 d GU . .
H4E H 0.0850 0.0894 -0.1631 0.168 Uiso 1 1 calc R A .
C5E C 0.0554(4) 0.1354(3) -0.1071(5) 0.125(10) Uani 1 1 d GU A .
H5E H 0.0170 0.1189 -0.1344 0.150 Uiso 1 1 calc R . .
C6E C 0.0721(3) 0.1777(3) -0.0492(4) 0.085(7) Uani 1 1 d GU . .
H6E H 0.0449 0.1895 -0.0377 0.102 Uiso 1 1 calc R A .
C1F C 0.1572(3) 0.3085(3) 0.0051(4) 0.077(6) Uani 1 1 d GU A .
C2F C 0.1760(3) 0.3558(3) 0.0493(5) 0.093(8) Uani 1 1 d GU . .
H2F H 0.1867 0.3600 0.1097 0.112 Uiso 1 1 calc R A .
C3F C 0.1788(4) 0.3969(3) 0.0032(6) 0.110(9) Uani 1 1 d GU A .
H3F H 0.1913 0.4285 0.0327 0.132 Uiso 1 1 calc R . .
C4F C 0.1628(4) 0.3906(3) -0.0871(6) 0.121(10) Uani 1 1 d GU . .
H4F H 0.1647 0.4181 -0.1180 0.146 Uiso 1 1 calc R A .
C5F C 0.1440(4) 0.3434(4) -0.1313(5) 0.132(11) Uani 1 1 d GU A .
H5F H 0.1333 0.3392 -0.1917 0.159 Uiso 1 1 calc R . .
C6F C 0.1412(3) 0.3023(3) -0.0852(4) 0.098(8) Uani 1 1 d GU . .
H6F H 0.1286 0.2707 -0.1147 0.118 Uiso 1 1 calc R A .
P3 P 0.5000 0.1058(7) 0.5000 0.190(9) Uani 1 2 d SD . .
F1 F 0.4404(11) 0.1079(11) 0.492(2) 0.250(12) Uani 1 1 d DU . .
F2 F 0.5000 0.0492(10) 0.5000 0.241(17) Uani 1 2 d SDU . .
F3 F 0.4589(15) 0.1082(12) 0.3893(12) 0.267(16) Uani 1 1 d DU . .
F4 F 0.5000 0.1624(8) 0.5000 0.182(11) Uani 1 2 d SDU . .
P4 P 0.0000 0.0000 0.0000 0.165(9) Uani 1 4 d SDU . .
F5 F 0.037(2) 0.0000 -0.039(4) 0.35(2) Uani 1 2 d SDU . .
F6 F 0.0000 0.0577(5) 0.0000 0.272(19) Uani 1 2 d SDU . .
F7 F 0.0626(16) 0.0000 0.1040(16) 0.35(2) Uani 1 2 d SDU . .
P5 P 0.8715(9) 0.5000 0.8601(17) 0.110(8) Uani 0.50 2 d SPDU . .
F8 F 0.9419(11) 0.5000 0.938(3) 0.24(3) Uani 0.50 2 d SPDU . .
F9 F 0.862(2) 0.5000 0.934(3) 0.20(2) Uani 0.50 2 d SPDU . .
F10 F 0.8013(11) 0.5000 0.783(3) 0.23(3) Uani 0.50 2 d SPDU . .
F11 F 0.881(2) 0.5000 0.787(3) 0.30(4) Uani 0.50 2 d SPDU . .
F12 F 0.8715(10) 0.5563(4) 0.8605(18) 0.37(4) Uani 0.50 1 d PDU . .
C1S C 0.418(2) 0.5000 0.562(4) 0.200 Uiso 0.50 2 d SPD . .
H1S1 H 0.4267 0.4701 0.5401 0.240 Uiso 0.25 1 calc PR . .
H1S2 H 0.4267 0.5299 0.5401 0.240 Uiso 0.25 1 calc PR . .
Cl1 Cl 0.3416(19) 0.5000 0.521(3) 0.251(18) Uani 0.50 2 d SPDU . .
Cl2 Cl 0.464(2) 0.5000 0.683(4) 0.36(3) Uani 0.50 2 d SPDU . .
C2S C 0.153(7) 0.0000 0.740(4) 0.25(7) Uiso 0.50 2 d SPD . .
H2S1 H 0.1113 -0.0162 0.6972 0.305 Uiso 0.25 1 calc PR B .
H2S2 H 0.1822 -0.0167 0.7341 0.305 Uiso 0.25 1 calc PR . .
Cl3 Cl 0.148(3) 0.0638(9) 0.717(3) 0.232(14) Uani 0.25 1 d PDU B -3
Cl4 Cl 0.1805(19) 0.0000 0.857(3) 0.232(14) Uani 0.50 2 d SPDU B .
O1S O 0.5000 0.3309(19) 0.5000 0.24(2) Uiso 1 2 d SD . .
H1S H 0.4909 0.3205 0.5335 0.366 Uiso 0.50 1 calc PR . .
C3S C 0.5000 0.386(2) 0.5000 0.25(3) Uiso 1 2 d SD . .
H3S1 H 0.5306 0.3976 0.5648 0.371 Uiso 0.50 1 calc PR . .
H3S2 H 0.4583 0.3976 0.4739 0.371 Uiso 0.50 1 calc PR . .
H3S3 H 0.5110 0.3976 0.4613 0.371 Uiso 0.50 1 calc PR . .

loop_
_atom_site_aniso_label
_atom_site_aniso_U_11
_atom_site_aniso_U_22
_atom_site_aniso_U_33
_atom_site_aniso_U_23
_atom_site_aniso_U_13
_atom_site_aniso_U_12
Pt1 0.0485(5) 0.1138(8) 0.0650(6) -0.0027(6) 0.0413(4) -0.0020(5)
S1 0.053(3) 0.134(6) 0.070(4) 0.001(4) 0.044(3) 0.000(3)
P1 0.062(3) 0.116(6) 0.065(4) -0.007(4) 0.045(3) -0.002(3)
P2 0.050(3) 0.133(6) 0.070(4) -0.007(4) 0.042(3) -0.003(3)
C1A 0.079(12) 0.095(15) 0.078(13) 0.005(11) 0.049(10) -0.005(11)
C2A 0.071(11) 0.131(16) 0.082(13) 0.009(11) 0.059(11) 0.010(11)
C3A 0.088(13) 0.158(18) 0.116(16) 0.026(13) 0.076(13) 0.000(12)
C4A 0.154(19) 0.16(2) 0.16(2) -0.030(14) 0.107(15) 0.038(14)
C5A 0.164(19) 0.14(2) 0.18(2) -0.017(15) 0.115(16) -0.011(15)
C6A 0.140(17) 0.145(19) 0.146(18) 0.001(14) 0.113(15) -0.003(13)
C1B 0.097(13) 0.129(17) 0.113(15) -0.015(13) 0.087(12) 0.002(12)
C2B 0.107(15) 0.130(18) 0.111(16) 0.007(14) 0.066(13) 0.001(13)
C3B 0.119(16) 0.126(18) 0.138(18) -0.021(14) 0.092(14) -0.011(13)
C4B 0.16(2) 0.16(2) 0.17(2) 0.015(16) 0.100(16) -0.002(15)
C5B 0.16(2) 0.17(2) 0.15(2) 0.003(16) 0.105(16) -0.001(15)
C6B 0.117(15) 0.112(17) 0.100(15) 0.009(13) 0.066(12) 0.017(13)
C1C 0.069(11) 0.113(15) 0.054(11) 0.007(10) 0.045(9) -0.001(10)
C2C 0.081(12) 0.126(16) 0.077(13) -0.013(12) 0.057(11) -0.007(11)
C3C 0.086(13) 0.126(17) 0.124(17) -0.003(13) 0.069(12) -0.007(12)
C4C 0.080(13) 0.137(18) 0.125(17) -0.021(13) 0.066(12) -0.020(12)
C5C 0.140(18) 0.132(18) 0.123(17) 0.000(14) 0.079(14) -0.008(14)
C6C 0.095(13) 0.105(16) 0.080(13) -0.002(11) 0.056(11) -0.023(12)
C1D 0.070(11) 0.103(15) 0.086(13) -0.001(11) 0.056(11) -0.002(10)
C2D 0.062(11) 0.124(16) 0.092(14) -0.004(12) 0.050(11) 0.016(11)
C3D 0.107(15) 0.133(18) 0.117(16) -0.007(13) 0.080(13) 0.016(13)
C4D 0.113(16) 0.16(2) 0.111(16) -0.012(14) 0.075(13) 0.019(14)
C5D 0.079(13) 0.151(18) 0.116(16) -0.021(13) 0.071(12) 0.005(12)
C6D 0.072(12) 0.144(17) 0.104(15) -0.007(13) 0.064(11) 0.002(12)
C1E 0.081(12) 0.124(16) 0.098(14) -0.019(12) 0.069(11) -0.009(11)
C2E 0.074(12) 0.115(16) 0.104(14) -0.017(12) 0.063(11) -0.007(11)
C3E 0.120(16) 0.145(19) 0.151(18) -0.015(14) 0.099(14) 0.007(13)
C4E 0.132(17) 0.141(19) 0.154(19) -0.035(14) 0.093(14) 0.025(14)
C5E 0.101(15) 0.122(18) 0.127(17) -0.014(14) 0.060(13) -0.010(13)
C6E 0.077(12) 0.103(15) 0.089(13) -0.018(11) 0.059(11) -0.001(11)
C1F 0.057(10) 0.118(15) 0.073(12) -0.003(11) 0.049(10) -0.013(10)
C2F 0.092(13) 0.118(16) 0.092(14) -0.006(12) 0.068(12) -0.016(11)
C3F 0.101(14) 0.119(17) 0.116(16) 0.005(13) 0.071(13) -0.010(12)
C4F 0.122(16) 0.148(19) 0.120(17) 0.006(14) 0.089(14) -0.013(13)
C5F 0.144(17) 0.15(2) 0.143(18) -0.003(14) 0.108(15) 0.007(14)
C6F 0.097(14) 0.128(17) 0.091(14) 0.009(12) 0.070(12) 0.004(12)
P3 0.22(2) 0.140(16) 0.32(3) 0.000 0.22(3) 0.000
F1 0.25(2) 0.28(3) 0.33(3) -0.05(2) 0.23(2) -0.076(19)
F2 0.27(3) 0.19(3) 0.28(3) 0.000 0.18(3) 0.000
F3 0.30(3) 0.28(3) 0.25(3) -0.05(2) 0.18(2) -0.02(2)
F4 0.21(2) 0.11(2) 0.25(3) 0.000 0.16(2) 0.000
P4 0.156(17) 0.123(16) 0.21(2) 0.000 0.115(16) 0.000
F5 0.35(3) 0.31(3) 0.36(3) 0.000 0.20(2) 0.000
F6 0.28(3) 0.17(2) 0.26(3) 0.000 0.12(2) 0.000
F7 0.35(3) 0.31(3) 0.36(3) 0.000 0.20(2) 0.000
P5 0.089(14) 0.082(15) 0.17(2) 0.000 0.082(15) 0.000
F8 0.25(4) 0.24(4) 0.22(4) 0.000 0.14(3) 0.000
F9 0.21(4) 0.18(4) 0.21(4) 0.000 0.13(3) 0.000
F10 0.16(3) 0.24(4) 0.28(4) 0.000 0.12(3) 0.000
F11 0.31(5) 0.32(5) 0.28(5) 0.000 0.18(4) 0.000
F12 0.39(5) 0.34(5) 0.34(5) 0.00(3) 0.20(3) 0.02(3)
Cl1 0.30(3) 0.23(3) 0.25(3) 0.000 0.18(3) 0.000
Cl2 0.32(4) 0.38(4) 0.32(4) 0.000 0.16(3) 0.000
Cl3 0.24(2) 0.20(2) 0.27(3) 0.02(2) 0.169(19) -0.02(2)
Cl4 0.24(2) 0.20(2) 0.27(3) 0.02(2) 0.169(19) -0.02(2)

loop_
_atom_type_symbol
_atom_type_description
_atom_type_scat_dispersion_real
_atom_type_scat_dispersion_imag
_atom_type_scat_source
C C 0.0033 0.0016 'International Tables Vol C Tables 4.2.6.8 and 6.1.1.4'
H H 0.0000 0.0000 'International Tables Vol C Tables 4.2.6.8 and 6.1.1.4'
N N 0.0061 0.0033 'International Tables Vol C Tables 4.2.6.8 and 6.1.1.4'
F F 0.0171 0.0103 'International Tables Vol C Tables 4.2.6.8 and 6.1.1.4'
P P 0.1023 0.0942 'International Tables Vol C Tables 4.2.6.8 and 6.1.1.4'
S S 0.1246 0.1234 'International Tables Vol C Tables 4.2.6.8 and 6.1.1.4'
Pt Pt -1.7033 8.3905 'International Tables Vol C Tables 4.2.6.8 and 6.1.1.4'
Cl Cl 0.1484 0.1585 'International Tables Vol C Tables 4.2.6.8 and 6.1.1.4'
O O 0.0106 0.0060 'International Tables Vol C Tables 4.2.6.8 and 6.1.1.4'

loop_
_geom_angle_atom_site_label_1
_geom_angle_atom_site_label_2
_geom_angle_atom_site_label_3
_geom_angle
_geom_angle_site_symmetry_1
_geom_angle_site_symmetry_3
P2 Pt1 P1 97.9(2) . .
P2 Pt1 S1 168.4(2) . 2
P1 Pt1 S1 93.2(2) . 2
P2 Pt1 S1 86.4(2) . .
P1 Pt1 S1 175.23(18) . .
S1 Pt1 S1 82.4(2) 2 .
C1X S1 C1 10(4) . .
C1X S1 Pt1 110(3) . 2
C1 S1 Pt1 102(3) . 2
C1X S1 Pt1 110(2) . .
C1 S1 Pt1 106.1(17) . .
Pt1 S1 Pt1 91.8(2) 2 .
C1B P1 C1C 110.4(4) . .
C1B P1 C1A 101.6(4) . .
C1C P1 C1A 104.2(4) . .
C1B P1 Pt1 114.3(4) . .
C1C P1 Pt1 111.5(4) . .
C1A P1 Pt1 113.9(4) . .
C1E P2 C1F 106.8(4) . .
C1E P2 C1D 104.2(4) . .
C1F P2 C1D 104.3(4) . .
C1E P2 Pt1 112.4(3) . .
C1F P2 Pt1 108.2(4) . .
C1D P2 Pt1 120.0(3) . .
S1 C1X H1X1 109.5 . .
S1 C1X H1X2 109.5 . .
H1X1 C1X H1X2 109.5 . .
S1 C1X H1X3 109.5 . .
H1X1 C1X H1X3 109.5 . .
H1X2 C1X H1X3 109.5 . .
C2 C1 S1 105(3) . .
C2 C1 H1X 110.8 . .
S1 C1 H1X 110.8 . .
C2 C1 H1Y 110.8 . .
S1 C1 H1Y 110.8 . .
H1X C1 H1Y 108.9 . .
N1 C2 C1 118(4) . .
N1 C2 H2X 107.9 . .
C1 C2 H2X 107.9 . .
N1 C2 H2Y 107.9 . .
C1 C2 H2Y 107.9 . .
H2X C2 H2Y 107.2 . .
N2 C6 H6A 109.5 . .
N2 C6 H6B 109.5 . .
H6A C6 H6B 109.5 . .
N2 C6 H6C 109.5 . .
H6A C6 H6C 109.5 . .
H6B C6 H6C 109.5 . .
C5 N1 C3 108.0 . .
C5 N1 C2 125(5) . .
C3 N1 C2 127(5) . .
C4 C3 N1 108.0 . .
C4 C3 H3 126.0 . .
N1 C3 H3 126.0 . .
N2 C4 C3 108.0 . .
N2 C4 H4 126.0 . .
C3 C4 H4 126.0 . .
C5 N2 C4 108.0 . .
C5 N2 C6 118(2) . .
C4 N2 C6 134(2) . .
N1 C5 N2 108.0 . .
N1 C5 H5 126.0 . .
N2 C5 H5 126.0 . .
C2A C1A C6A 120.0 . .
C2A C1A P1 120.3(3) . .
C6A C1A P1 119.7(3) . .
C1A C2A C3A 120.0 . .
C1A C2A H2A 120.0 . .
C3A C2A H2A 120.0 . .
C2A C3A C4A 120.0 . .
C2A C3A H3A 120.0 . .
C4A C3A H3A 120.0 . .
C3A C4A C5A 120.0 . .
C3A C4A H4A 120.0 . .
C5A C4A H4A 120.0 . .
C6A C5A C4A 120.0 . .
C6A C5A H5A 120.0 . .
C4A C5A H5A 120.0 . .
C5A C6A C1A 120.0 . .
C5A C6A H6A1 120.0 . .
C1A C6A H6A1 120.0 . .
C2B C1B C6B 120.0 . .
C2B C1B P1 119.5(3) . .
C6B C1B P1 120.2(3) . .
C1B C2B C3B 120.0 . .
C1B C2B H2B1 120.0 . .
C3B C2B H2B1 120.0 . .
C4B C3B C2B 120.0 . .
C4B C3B H3B 120.0 . .
C2B C3B H3B 120.0 . .
C3B C4B C5B 120.0 . .
C3B C4B H4B 120.0 . .
C5B C4B H4B 120.0 . .
C4B C5B C6B 120.0 . .
C4B C5B H5B 120.0 . .
C6B C5B H5B 120.0 . .
C1B C6B C5B 120.0 . .
C1B C6B H6B1 120.0 . .
C5B C6B H6B1 120.0 . .
C2C C1C C6C 120.0 . .
C2C C1C P1 125.6(3) . .
C6C C1C P1 114.3(3) . .
C3C C2C C1C 120.0 . .
C3C C2C H2C 120.0 . .
C1C C2C H2C 120.0 . .
C2C C3C C4C 120.0 . .
C2C C3C H3C 120.0 . .
C4C C3C H3C 120.0 . .
C3C C4C C5C 120.0 . .
C3C C4C H4C 120.0 . .
C5C C4C H4C 120.0 . .
C6C C5C C4C 120.0 . .
C6C C5C H5C 120.0 . .
C4C C5C H5C 120.0 . .
C5C C6C C1C 120.0 . .
C5C C6C H6C1 120.0 . .
C1C C6C H6C1 120.0 . .
C2D C1D C6D 120.0 . .
C2D C1D P2 116.4(3) . .
C6D C1D P2 123.5(3) . .
C1D C2D C3D 120.0 . .
C1D C2D H2D 120.0 . .
C3D C2D H2D 120.0 . .
C2D C3D C4D 120.0 . .
C2D C3D H3D 120.0 . .
C4D C3D H3D 120.0 . .
C5D C4D C3D 120.0 . .
C5D C4D H4D 120.0 . .
C3D C4D H4D 120.0 . .
C4D C5D C6D 120.0 . .
C4D C5D H5D 120.0 . .
C6D C5D H5D 120.0 . .
C5D C6D C1D 120.0 . .
C5D C6D H6D 120.0 . .
C1D C6D H6D 120.0 . .
C6E C1E C2E 120.0 . .
C6E C1E P2 121.5(2) . .
C2E C1E P2 118.5(2) . .
C3E C2E C1E 120.0 . .
C3E C2E H2E 120.0 . .
C1E C2E H2E 120.0 . .
C2E C3E C4E 120.0 . .
C2E C3E H3E 120.0 . .
C4E C3E H3E 120.0 . .
C3E C4E C5E 120.0 . .
C3E C4E H4E 120.0 . .
C5E C4E H4E 120.0 . .
C4E C5E C6E 120.0 . .
C4E C5E H5E 120.0 . .
C6E C5E H5E 120.0 . .
C1E C6E C5E 120.0 . .
C1E C6E H6E 120.0 . .
C5E C6E H6E 120.0 . .
C2F C1F C6F 120.0 . .
C2F C1F P2 118.8(3) . .
C6F C1F P2 121.2(3) . .
C1F C2F C3F 120.0 . .
C1F C2F H2F 120.0 . .
C3F C2F H2F 120.0 . .
C4F C3F C2F 120.0 . .
C4F C3F H3F 120.0 . .
C2F C3F H3F 120.0 . .
C3F C4F C5F 120.0 . .
C3F C4F H4F 120.0 . .
C5F C4F H4F 120.0 . .
C6F C5F C4F 120.0 . .
C6F C5F H5F 120.0 . .
C4F C5F H5F 120.0 . .
C5F C6F C1F 120.0 . .
C5F C6F H6F 120.0 . .
C1F C6F H6F 120.0 . .
F4 P3 F2 180.000(5) . .
F4 P3 F1 87.9(13) . 2_656
F2 P3 F1 92.1(13) . 2_656
F4 P3 F1 87.9(13) . .
F2 P3 F1 92.1(13) . .
F1 P3 F1 176(3) 2_656 .
F4 P3 F3 87.7(15) . .
F2 P3 F3 92.3(15) . .
F1 P3 F3 89.1(17) 2_656 .
F1 P3 F3 90.7(17) . .
F4 P3 F3 87.7(15) . 2_656
F2 P3 F3 92.3(15) . 2_656
F1 P3 F3 90.7(17) 2_656 2_656
F1 P3 F3 89.2(17) . 2_656
F3 P3 F3 175(3) . 2_656
F6 P4 F6 180.0 . 5
F6 P4 F5 90.0 . .
F6 P4 F5 90.0 5 .
F6 P4 F5 90.0 . 5
F6 P4 F5 90.0 5 5
F5 P4 F5 179.997(2) . 5
F6 P4 F7 90.0 . .
F6 P4 F7 90.0 5 .
F5 P4 F7 90.5(12) . .
F5 P4 F7 89.5(12) 5 .
F6 P4 F7 90.0 . 5
F6 P4 F7 90.0 5 5
F5 P4 F7 89.5(12) . 5
F5 P4 F7 90.5(12) 5 5
F7 P4 F7 179.997(3) . 5
F11 P5 F12 90.3(6) . 6_565
F11 P5 F10 90.2(8) . .
F12 P5 F10 90.0(6) 6_565 .
F11 P5 F12 90.2(6) . .
F12 P5 F12 179.5(12) 6_565 .
F10 P5 F12 90.0(6) . .
F11 P5 F8 90.0(8) . .
F12 P5 F8 90.0(6) 6_565 .
F10 P5 F8 179.7(11) . .
F12 P5 F8 90.0(6) . .
F11 P5 F9 179.8(11) . .
F12 P5 F9 89.7(6) 6_565 .
F10 P5 F9 90.0(8) . .
F12 P5 F9 89.8(6) . .
F8 P5 F9 89.7(8) . .
Cl2 C1S Cl1 105.5(17) . .
Cl2 C1S H1S1 110.6 . .
Cl1 C1S H1S1 110.6 . .
Cl2 C1S H1S2 110.6 . .
Cl1 C1S H1S2 110.6 . .
H1S1 C1S H1S2 108.8 . .
Cl4 C2S Cl3 101.5(14) . 6
Cl4 C2S Cl3 101.5(14) . .
Cl3 C2S Cl3 157(3) 6 .
Cl4 C2S H2S1 111.5 . .
Cl3 C2S H2S1 60.0 6 .
Cl3 C2S H2S1 111.5 . .
Cl4 C2S H2S2 111.5 . .
Cl3 C2S H2S2 58.4 6 .
Cl3 C2S H2S2 111.5 . .
H2S1 C2S H2S2 109.3 . .
C3S O1S H1S 109.5 . .
O1S C3S H3S1 109.5 . .
O1S C3S H3S2 109.5 . .
H3S1 C3S H3S2 109.5 . .
O1S C3S H3S3 109.5 . .
H3S1 C3S H3S3 109.5 . .
H3S2 C3S H3S3 109.5 . .

loop_
_geom_bond_atom_site_label_1
_geom_bond_atom_site_label_2
_geom_bond_distance
_geom_bond_site_symmetry_2
Pt1 P2 2.292(5) .
Pt1 P1 2.302(6) .
Pt1 S1 2.354(5) 2
Pt1 S1 2.366(6) .
S1 C1X 1.848(10) .
S1 C1 1.850(10) .
S1 Pt1 2.354(5) 2
P1 C1B 1.740(10) .
P1 C1C 1.769(8) .
P1 C1A 1.784(7) .
P2 C1E 1.777(9) .
P2 C1F 1.800(9) .
P2 C1D 1.824(7) .
C1X H1X1 0.9600 .
C1X H1X2 0.9600 .
C1X H1X3 0.9600 .
C1 C2 1.49(2) .
C1 H1X 0.9700 .
C1 H1Y 0.9700 .
C2 N1 1.466(19) .
C2 H2X 0.9700 .
C2 H2Y 0.9700 .
C6 N2 1.487(19) .
C6 H6A 0.9600 .
C6 H6B 0.9600 .
C6 H6C 0.9600 .
N1 C5 1.4200 .
N1 C3 1.4200 .
C3 C4 1.4200 .
C3 H3 0.9300 .
C4 N2 1.4200 .
C4 H4 0.9300 .
N2 C5 1.4200 .
C5 H5 0.9300 .
C1A C2A 1.3900 .
C1A C6A 1.3900 .
C2A C3A 1.3900 .
C2A H2A 0.9300 .
C3A C4A 1.3900 .
C3A H3A 0.9300 .
C4A C5A 1.3900 .
C4A H4A 0.9300 .
C5A C6A 1.3900 .
C5A H5A 0.9300 .
C6A H6A1 0.9300 .
C1B C2B 1.3900 .
C1B C6B 1.3900 .
C2B C3B 1.3901 .
C2B H2B1 0.9300 .
C3B C4B 1.3900 .
C3B H3B 0.9300 .
C4B C5B 1.3900 .
C4B H4B 0.9300 .
C5B C6B 1.3901 .
C5B H5B 0.9300 .
C6B H6B1 0.9300 .
C1C C2C 1.3900 .
C1C C6C 1.3902 .
C2C C3C 1.3899 .
C2C H2C 0.9300 .
C3C C4C 1.3900 .
C3C H3C 0.9300 .
C4C C5C 1.3901 .
C4C H4C 0.9300 .
C5C C6C 1.3898 .
C5C H5C 0.9300 .
C6C H6C1 0.9300 .
C1D C2D 1.3899 .
C1D C6D 1.3901 .
C2D C3D 1.3900 .
C2D H2D 0.9300 .
C3D C4D 1.3902 .
C3D H3D 0.9300 .
C4D C5D 1.3899 .
C4D H4D 0.9300 .
C5D C6D 1.3901 .
C5D H5D 0.9300 .
C6D H6D 0.9300 .
C1E C6E 1.3899 .
C1E C2E 1.3901 .
C2E C3E 1.3900 .
C2E H2E 0.9300 .
C3E C4E 1.3900 .
C3E H3E 0.9300 .
C4E C5E 1.3901 .
C4E H4E 0.9300 .
C5E C6E 1.3902 .
C5E H5E 0.9300 .
C6E H6E 0.9300 .
C1F C2F 1.3898 .
C1F C6F 1.3901 .
C2F C3F 1.3902 .
C2F H2F 0.9300 .
C3F C4F 1.3898 .
C3F H3F 0.9300 .
C4F C5F 1.3901 .
C4F H4F 0.9300 .
C5F C6F 1.3900 .
C5F H5F 0.9300 .
C6F H6F 0.9300 .
P3 F4 1.492(17) .
P3 F2 1.493(18) .
P3 F1 1.523(16) 2_656
P3 F1 1.523(16) .
P3 F3 1.544(17) .
P3 F3 1.544(17) 2_656
P4 F6 1.522(14) .
P4 F6 1.522(14) 5
P4 F5 1.533(14) .
P4 F5 1.533(14) 5
P4 F7 1.536(14) .
P4 F7 1.536(14) 5
P5 F11 1.484(17) .
P5 F12 1.486(10) 6_565
P5 F10 1.486(17) .
P5 F12 1.486(10) .
P5 F8 1.491(17) .
P5 F9 1.493(17) .
C1S Cl2 1.68(2) .
C1S Cl1 1.70(2) .
C1S H1S1 0.9700 .
C1S H1S2 0.9700 .
C2S Cl4 1.71(2) .
C2S Cl3 1.718(18) 6
C2S Cl3 1.718(18) .
C2S H2S1 0.9700 .
C2S H2S2 0.9700 .
O1S C3S 1.44(2) .
O1S H1S 0.8200 .
C3S H3S1 0.9600 .
C3S H3S2 0.9600 .
C3S H3S3 0.9600 .
